data_7231028
loop_
_publ_author_name
'Thorp-Greenwood, Flora L.'
'Berry, Gilberte Therese'
'Boyadjieva, Sophia S.'
'Oldknow, Samuel'
'Hardie, Michaele J.'

_publ_section_title
;
 2D networks of metallo-capsules and other coordination polymers from a
 hexapodal ligand
;
_journal_issue 28
_journal_name_full CrystEngComm
_journal_page_first 3960
_journal_paper_doi 10.1039/C8CE00806J
_journal_volume 20
_journal_year 2018
_chemical_formula_sum 'C119 H90 Br3 N14 O37 Re3'
_chemical_formula_weight 3106.38
_chemical_name_systematic
; 
trisbromotriscarbonylbis{hexakis(isonicotinoyl)cyclotricatechylene}trirhenium(I) nitromethane clathrate
;
_space_group_IT_number 166
_space_group_name_Hall '-R 3 2"'
_space_group_name_H-M_alt 'R -3 m :H'
_symmetry_cell_setting trigonal
_symmetry_space_group_name_Hall '-R 3 2"'
_symmetry_space_group_name_H-M 'R -3 m :H'
_atom_sites_solution_hydrogens geom
_atom_sites_solution_primary direct
_atom_sites_solution_secondary difmap
_audit_creation_method SHELXL-97
_audit_update_record
;
2018-02-09 deposited with the CCDC.
2018-06-13 downloaded from the CCDC.
;
_cell_angle_alpha 90.00
_cell_angle_beta 90.00
_cell_angle_gamma 120.00
_cell_formula_units_Z 3
_cell_length_a 19.6665(4)
_cell_length_b 19.6665(4)
_cell_length_c 31.6873(10)
_cell_measurement_reflns_used 5174
_cell_measurement_temperature 100(2)
_cell_measurement_theta_max 72.578
_cell_measurement_theta_min 4.176
_cell_volume 10613.8(5)
_computing_cell_refinement
;
CrysAlisPro, Agilent Technologies,
Version 1.171.37.34 (release 22-05-2014 CrysAlis171 .NET)
(compiled May 22 2014,16:03:01)
;
_computing_data_collection
;
CrysAlisPro, Agilent Technologies,
Version 1.171.37.34 (release 22-05-2014 CrysAlis171 .NET)
(compiled May 22 2014,16:03:01)
;
_computing_data_reduction
;
CrysAlisPro, Agilent Technologies,
Version 1.171.37.34 (release 22-05-2014 CrysAlis171 .NET)
(compiled May 22 2014,16:03:01)
;
_computing_structure_refinement 'SHELXL-97 (Sheldrick, 1997)'
_computing_structure_solution 'SHELXS-97 (Sheldrick, 1990)'
_diffrn_ambient_temperature 100(2)
_diffrn_detector_area_resol_mean 5.3095
_diffrn_measured_fraction_theta_full 0.984
_diffrn_measured_fraction_theta_max 0.984
_diffrn_measurement_device_type 'SuperNova, Dual, Cu at zero, Atlas'
_diffrn_measurement_method '\w scans'
_diffrn_radiation_monochromator mirror
_diffrn_radiation_source 'sealed tube'
_diffrn_radiation_type CuK\a
_diffrn_radiation_wavelength 1.54184
_diffrn_reflns_av_R_equivalents 0.0384
_diffrn_reflns_av_sigmaI/netI 0.0316
_diffrn_reflns_limit_h_max 24
_diffrn_reflns_limit_h_min -24
_diffrn_reflns_limit_k_max 21
_diffrn_reflns_limit_k_min -13
_diffrn_reflns_limit_l_max 27
_diffrn_reflns_limit_l_min -38
_diffrn_reflns_number 7896
_diffrn_reflns_theta_full 73.56
_diffrn_reflns_theta_max 73.56
_diffrn_reflns_theta_min 2.95
_exptl_absorpt_coefficient_mu 6.541
_exptl_absorpt_correction_T_max 1.00000
_exptl_absorpt_correction_T_min 0.52818
_exptl_absorpt_correction_type multi-scan
_exptl_absorpt_process_details
;
CrysAlisPro, Agilent Technologies,
Version 1.171.37.34 (release 22-05-2014 CrysAlis171 .NET)
(compiled May 22 2014,16:03:01)
Empirical absorption correction using spherical harmonics,
 implemented in SCALE3 ABSPACK scaling algorithm.
;
_exptl_crystal_colour yellow
_exptl_crystal_density_diffrn 1.458
_exptl_crystal_density_method 'not measured'
_exptl_crystal_description block
_exptl_crystal_F_000 4584
_exptl_crystal_size_max 0.20
_exptl_crystal_size_mid 0.19
_exptl_crystal_size_min 0.15
_refine_diff_density_max 2.301
_refine_diff_density_min -6.193
_refine_diff_density_rms 0.378
_refine_ls_extinction_method none
_refine_ls_goodness_of_fit_ref 2.517
_refine_ls_hydrogen_treatment constr
_refine_ls_matrix_type full
_refine_ls_number_parameters 128
_refine_ls_number_reflns 2571
_refine_ls_number_restraints 113
_refine_ls_restrained_S_all 2.482
_refine_ls_R_factor_all 0.1518
_refine_ls_R_factor_gt 0.1496
_refine_ls_shift/su_max 0.001
_refine_ls_shift/su_mean 0.000
_refine_ls_structure_factor_coef Fsqd
_refine_ls_weighting_details 'calc w=1/[\s^2^(Fo^2^)+(0.2000P)^2^+0.0000P] where P=(Fo^2^+2Fc^2^)/3'
_refine_ls_weighting_scheme calc
_refine_ls_wR_factor_gt 0.4970
_refine_ls_wR_factor_ref 0.5003
_reflns_number_gt 2444
_reflns_number_total 2571
_reflns_threshold_expression >2sigma(I)
_cod_data_source_file c8ce00806j2.cif
_cod_data_source_block c_CCDC4
_cod_depositor_comments 'Adding full bibliography for 7231022--7231030.cif.'
_cod_original_sg_symbol_H-M R-3m
_cod_database_code 7231028

loop_
_symmetry_equiv_pos_as_xyz
'x, y, z'
'-y, x-y, z'
'-x+y, -x, z'
'x-y, -y, -z'
'-x, -x+y, -z'
'y, x, -z'
'x+2/3, y+1/3, z+1/3'
'-y+2/3, x-y+1/3, z+1/3'
'-x+y+2/3, -x+1/3, z+1/3'
'x-y+2/3, -y+1/3, -z+1/3'
'-x+2/3, -x+y+1/3, -z+1/3'
'y+2/3, x+1/3, -z+1/3'
'x+1/3, y+2/3, z+2/3'
'-y+1/3, x-y+2/3, z+2/3'
'-x+y+1/3, -x+2/3, z+2/3'
'x-y+1/3, -y+2/3, -z+2/3'
'-x+1/3, -x+y+2/3, -z+2/3'
'y+1/3, x+2/3, -z+2/3'
'-x, -y, -z'
'y, -x+y, -z'
'x-y, x, -z'
'-x+y, y, z'
'x, x-y, z'
'-y, -x, z'
'-x+2/3, -y+1/3, -z+1/3'
'y+2/3, -x+y+1/3, -z+1/3'
'x-y+2/3, x+1/3, -z+1/3'
'-x+y+2/3, y+1/3, z+1/3'
'x+2/3, x-y+1/3, z+1/3'
'-y+2/3, -x+1/3, z+1/3'
'-x+1/3, -y+2/3, -z+2/3'
'y+1/3, -x+y+2/3, -z+2/3'
'x-y+1/3, x+2/3, -z+2/3'
'-x+y+1/3, y+2/3, z+2/3'
'x+1/3, x-y+2/3, z+2/3'
'-y+1/3, -x+2/3, z+2/3'

loop_
_atom_site_label
_atom_site_type_symbol
_atom_site_fract_x
_atom_site_fract_y
_atom_site_fract_z
_atom_site_U_iso_or_equiv
_atom_site_adp_type
_atom_site_occupancy
_atom_site_symmetry_multiplicity
_atom_site_calc_flag
_atom_site_refinement_flags
Re1 Re 0.8333 0.1667 0.1667 0.0496(7) Uani 1 4 d SU
Br1 Br 0.75518(16) 0.24482(16) 0.17651(13) 0.0659(13) Uani 0.50 2 d SPU
O1 O 1.1088(12) 0.4057(10) 0.0089(6) 0.104(5) Uani 1 1 d U
O2 O 1.1372(15) 0.4991(13) 0.0567(6) 0.138(9) Uani 1 1 d U
O4 O 0.975(3) 0.4875(16) 0.2184(16) 0.088(12) Uiso 0.50 2 d SP
O5 O 1.1599(16) 0.320(3) 0.079(2) 0.092(15) Uiso 0.50 2 d SP
N2 N 1.3333 0.6667 0.0775(19) 0.105(14) Uiso 1 6 d SU
C1 C 1.2272(13) 0.6136(7) -0.0911(6) 0.058(4) Uani 1 2 d SU
H1A H 1.1726 0.5863 -0.1017 0.070 Uiso 1 2 calc SR
H1B H 1.2628 0.6314 -0.1158 0.070 Uiso 1 2 calc SR
C2 C 1.2408(9) 0.5568(8) -0.0660(3) 0.055(3) Uani 1 1 d U
C3 C 1.1808(14) 0.5031(12) -0.0410(5) 0.099(7) Uani 1 1 d U
H3 H 1.1319 0.5017 -0.0414 0.119 Uiso 1 1 calc R
C4 C 1.1889(15) 0.4533(10) -0.0163(5) 0.112(7) Uani 1 1 d U
C5 C 1.0978(16) 0.4371(15) 0.0439(8) 0.087(5) Uani 1 1 d U
C6 C 1.0298(9) 0.3682(7) 0.0702(4) 0.092(5) Uani 1 1 d GU
C7 C 1.0028(10) 0.2894(8) 0.0617(4) 0.107(8) Uani 1 1 d GU
H7 H 1.0244 0.2752 0.0388 0.129 Uiso 1 1 calc R
C8 C 0.9444(9) 0.2316(6) 0.0866(4) 0.086(5) Uani 1 1 d GU
H8 H 0.9259 0.1778 0.0808 0.103 Uiso 1 1 calc R
N1 N 0.9129(7) 0.2525(6) 0.1201(3) 0.070(3) Uani 1 1 d GU
C9 C 0.9398(9) 0.3313(7) 0.1286(4) 0.090(5) Uani 1 1 d GU
H9 H 0.9183 0.3456 0.1515 0.108 Uiso 1 1 calc R
C10 C 0.9983(9) 0.3891(6) 0.1037(4) 0.089(5) Uani 1 1 d GU
H10 H 1.0167 0.4430 0.1095 0.107 Uiso 1 1 calc R
C11 C 1.3333 0.6667 0.0340(14) 0.065(9) Uiso 1 6 d SU
H11A H 1.3207 0.6147 0.0237 0.098 Uiso 0.17 1 calc PR
H11 H 1.3853 0.7061 0.0237 0.098 Uiso 0.17 1 calc PR
H11C H 1.2939 0.6793 0.0237 0.098 Uiso 0.17 1 calc PR
O3 O 1.384(3) 0.721(3) 0.0971(14) 0.088(12) Uiso 0.33 1 d PU

loop_
_atom_site_aniso_label
_atom_site_aniso_U_11
_atom_site_aniso_U_22
_atom_site_aniso_U_33
_atom_site_aniso_U_23
_atom_site_aniso_U_13
_atom_site_aniso_U_12
Re1 0.0385(8) 0.0385(8) 0.0526(10) 0.0136(3) -0.0136(3) 0.0048(5)
Br1 0.077(2) 0.077(2) 0.048(2) 0.0096(9) -0.0096(9) 0.041(2)
O1 0.123(12) 0.075(8) 0.089(9) 0.025(6) 0.015(8) 0.031(9)
O2 0.138(17) 0.106(11) 0.087(10) -0.009(8) 0.018(10) -0.003(11)
C1 0.052(10) 0.076(8) 0.039(8) 0.006(4) 0.012(7) 0.026(5)
C2 0.068(8) 0.043(6) 0.029(4) -0.002(4) -0.003(5) 0.008(6)
C3 0.086(11) 0.067(9) 0.048(7) 0.000(6) -0.015(7) -0.035(8)
C4 0.140(13) 0.051(7) 0.037(6) 0.005(5) 0.003(7) -0.033(8)
C5 0.093(12) 0.071(8) 0.093(10) 0.012(7) -0.012(7) 0.038(8)
C6 0.098(12) 0.079(8) 0.092(10) 0.014(8) -0.005(8) 0.040(8)
C7 0.116(16) 0.078(8) 0.077(11) -0.009(9) 0.012(9) 0.011(11)
C8 0.063(11) 0.096(9) 0.060(8) 0.000(7) -0.006(7) 0.011(8)
N1 0.063(7) 0.071(7) 0.070(6) 0.004(6) -0.015(5) 0.029(6)
C9 0.103(13) 0.058(7) 0.087(11) 0.025(7) -0.007(8) 0.024(9)
C10 0.088(12) 0.073(9) 0.087(10) 0.005(8) -0.008(8) 0.027(8)

loop_
_atom_type_symbol
_atom_type_description
_atom_type_scat_dispersion_real
_atom_type_scat_dispersion_imag
_atom_type_scat_source
C C 0.0181 0.0091 'International Tables Vol C Tables 4.2.6.8 and 6.1.1.4'
H H 0.0000 0.0000 'International Tables Vol C Tables 4.2.6.8 and 6.1.1.4'
N N 0.0311 0.0180 'International Tables Vol C Tables 4.2.6.8 and 6.1.1.4'
O O 0.0492 0.0322 'International Tables Vol C Tables 4.2.6.8 and 6.1.1.4'
Re Re -5.2083 5.8923 'International Tables Vol C Tables 4.2.6.8 and 6.1.1.4'
Br Br -0.6763 1.2805 'International Tables Vol C Tables 4.2.6.8 and 6.1.1.4'

loop_
_geom_angle_atom_site_label_1
_geom_angle_atom_site_label_2
_geom_angle_atom_site_label_3
_geom_angle
_geom_angle_site_symmetry_1
_geom_angle_site_symmetry_3
N1 Re1 N1 95.4(17) 25_655 12_545
N1 Re1 N1 84.6(17) 25_655 24_665
N1 Re1 N1 180.0(14) 12_545 24_665
N1 Re1 N1 180.0(10) 25_655 .
N1 Re1 N1 84.6(9) 12_545 .
N1 Re1 N1 95.4(10) 24_665 .
N1 Re1 Br1 88.3(12) 25_655 .
N1 Re1 Br1 88.3(9) 12_545 .
N1 Re1 Br1 91.7(9) 24_665 .
N1 Re1 Br1 91.7(4) . .
N1 Re1 Br1 91.7(12) 25_655 25_655
N1 Re1 Br1 91.7(9) 12_545 25_655
N1 Re1 Br1 88.3(9) 24_665 25_655
N1 Re1 Br1 88.3(4) . 25_655
Br1 Re1 Br1 180.0 . 25_655
C5 O1 C4 119.1(18) . .
O3 N2 O3 56(4) 22_755 2_755
O3 N2 O3 96(4) 22_755 24_775
O3 N2 O3 45(4) 2_755 24_775
O3 N2 O3 45(4) 22_755 .
O3 N2 O3 96(4) 2_755 .
O3 N2 O3 118(6) 24_775 .
O3 N2 O3 118(6) 22_755 3_775
O3 N2 O3 96(4) 2_755 3_775
O3 N2 O3 56(4) 24_775 3_775
O3 N2 O3 96(4) . 3_775
O3 N2 O3 96(4) 22_755 23
O3 N2 O3 118(6) 2_755 23
O3 N2 O3 96(4) 24_775 23
O3 N2 O3 56(4) . 23
O3 N2 O3 45(4) 3_775 23
O3 N2 C11 121(3) 22_755 .
O3 N2 C11 121(3) 2_755 .
O3 N2 C11 121(3) 24_775 .
O3 N2 C11 121(3) . .
O3 N2 C11 121(3) 3_775 .
O3 N2 C11 121(3) 23 .
C2 C1 C2 112.9(15) . 23
C3 C2 C2 118.3(16) . 22_755
C3 C2 C1 118(2) . .
C2 C2 C1 123.4(10) 22_755 .
C4 C3 C2 122(3) . .
C3 C4 C4 119.3(15) . 22_755
C3 C4 O1 106(2) . .
C4 C4 O1 134.2(12) 22_755 .
O2 C5 O1 127(3) . .
O2 C5 C6 124(2) . .
O1 C5 C6 107.8(19) . .
C7 C6 C10 120.0 . .
C7 C6 C5 122.6(14) . .
C10 C6 C5 117.4(14) . .
C6 C7 C8 120.0 . .
N1 C8 C7 120.0 . .
C8 N1 C9 120.0 . .
C8 N1 Re1 122.4(6) . .
C9 N1 Re1 117.0(6) . .
C10 C9 N1 120.0 . .
C9 C10 C6 120.0 . .
O3 O3 O3 120.00(5) 22_755 23
O3 O3 N2 67(2) 22_755 .
O3 O3 N2 62(2) 23 .
O3 O3 O3 93(2) 22_755 3_775
O3 O3 O3 27(2) 23 3_775
N2 O3 O3 42(2) . 3_775
O3 O3 O3 33(2) 22_755 2_755
O3 O3 O3 87(2) 23 2_755
N2 O3 O3 42(2) . 2_755
O3 O3 O3 59.998(9) 3_775 2_755

loop_
_geom_bond_atom_site_label_1
_geom_bond_atom_site_label_2
_geom_bond_distance
_geom_bond_site_symmetry_2
Re1 N1 2.199(9) 25_655
Re1 N1 2.199(18) 12_545
Re1 N1 2.199(19) 24_665
Re1 N1 2.199(9) .
Re1 Br1 2.680(6) .
Re1 Br1 2.680(6) 25_655
O1 C5 1.34(4) .
O1 C4 1.59(3) .
O2 C5 1.14(3) .
O4 O5 1.15(7) 26_565
O5 O4 1.15(7) 27_545
N2 O3 1.20(5) 22_755
N2 O3 1.20(5) 2_755
N2 O3 1.20(5) 24_775
N2 O3 1.20(5) .
N2 O3 1.20(5) 3_775
N2 O3 1.20(5) 23
N2 C11 1.38(7) .
C1 C2 1.500(19) .
C1 C2 1.500(19) 23
C2 C3 1.37(2) .
C2 C2 1.48(4) 22_755
C3 C4 1.32(4) .
C4 C4 1.49(6) 22_755
C5 C6 1.58(3) .
C6 C7 1.3900 .
C6 C10 1.3900 .
C7 C8 1.3900 .
C8 N1 1.3900 .
N1 C9 1.3900 .
C9 C10 1.3900 .
O3 O3 0.93(9) 22_755
O3 O3 1.13(9) 23
O3 O3 1.79(8) 3_775
O3 O3 1.79(8) 2_755
